data_1552835
loop_
_publ_author_name
'Rawe, Benjamin W.'
'Priegert, Andrew M.'
'Wang, Shuai'
'Schiller, Carl'
'Gerke, Sonja'
'Gates, Derek P.'

_publ_section_title
;
 An Addition--Isomerization Mechanism for the Anionic Polymerization of
 MesP&#x2550;CPh2 and m-XylP&#x2550;CPh2
;
_journal_issue 7
_journal_name_full Macromolecules
_journal_page_first 2621
_journal_paper_doi 10.1021/acs.macromol.8b00100
_journal_volume 51
_journal_year 2018
_chemical_formula_moiety 'C41 H37 P'
_chemical_formula_sum 'C41 H37 P'
_chemical_formula_weight 560.67
_space_group_crystal_system monoclinic
_space_group_IT_number 14
_space_group_name_Hall '-P 2yn'
_space_group_name_H-M_alt 'P 1 21/n 1'
_atom_sites_solution_hydrogens geom
_atom_sites_solution_primary direct
_audit_creation_date 2015-03-12
_audit_creation_method
;
  Olex2 1.2
  (compiled Dec  5 2012 16:17:34, GUI svn.r4385)
;
_cell_angle_alpha 90
_cell_angle_beta 102.684(14)
_cell_angle_gamma 90
_cell_formula_units_Z 4
_cell_length_a 12.623(7)
_cell_length_b 15.369(10)
_cell_length_c 16.556(10)
_cell_measurement_reflns_used 8385
_cell_measurement_temperature 90(2)
_cell_measurement_theta_max 29.74
_cell_measurement_theta_min 2.27
_cell_volume 3134(3)
_computing_cell_refinement 'SAINT v8.34A (Bruker, 2013)'
_computing_data_collection 'Bruker APEX2'
_computing_data_reduction 'SAINT v8.34A (Bruker, 2013)'
_computing_molecular_graphics
;
O. V. Dolomanov, L. J. Bourhis, R. J. Gildea, J. A. K. Howard and H. Puschmann,
OLEX2: a complete structure solution, refinement and analysis program.
J. Appl. Cryst. (2009). 42, 339-341.
;
_computing_publication_material
;
O. V. Dolomanov, L. J. Bourhis, R. J. Gildea, J. A. K. Howard and H. Puschmann,
OLEX2: a complete structure solution, refinement and analysis program.
J. Appl. Cryst. (2009). 42, 339-341.
;
_computing_structure_refinement 'XL (Sheldrick, 2008)'
_computing_structure_solution 'XT (Sheldrick, 2008)'
_diffrn_ambient_temperature 90.15
_diffrn_detector 'Bruker APEX2 area detector'
_diffrn_detector_area_resol_mean 7.9
_diffrn_detector_type 'Bruker-Nonius APEXII CCD area detector'
_diffrn_measured_fraction_theta_full 1.000
_diffrn_measured_fraction_theta_max 0.993
_diffrn_measurement_device 'Bruker-Nonius APEXII CCD area detector and D8 diffractometer'
_diffrn_measurement_device_type 'Bruker APEX-II CCD'
_diffrn_measurement_method '\f and \w scans'
_diffrn_radiation_monochromator 'TRIUMPH curved-crystal'
_diffrn_radiation_probe x-ray
_diffrn_radiation_type MoK\a
_diffrn_radiation_wavelength 0.71073
_diffrn_reflns_av_R_equivalents 0.0381
_diffrn_reflns_av_unetI/netI 0.0316
_diffrn_reflns_Laue_measured_fraction_full 1.000
_diffrn_reflns_Laue_measured_fraction_max 0.993
_diffrn_reflns_limit_h_max 17
_diffrn_reflns_limit_h_min -17
_diffrn_reflns_limit_k_max 21
_diffrn_reflns_limit_k_min -21
_diffrn_reflns_limit_l_max 23
_diffrn_reflns_limit_l_min -23
_diffrn_reflns_number 36584
_diffrn_reflns_point_group_measured_fraction_full 1.000
_diffrn_reflns_point_group_measured_fraction_max 0.993
_diffrn_reflns_theta_full 25.242
_diffrn_reflns_theta_max 29.782
_diffrn_reflns_theta_min 1.829
_diffrn_source 'sealed X-ray tube'
_diffrn_standards_number 0
_exptl_absorpt_coefficient_mu 0.115
_exptl_absorpt_correction_T_max 0.7460
_exptl_absorpt_correction_T_min 0.6836
_exptl_absorpt_correction_type multi-scan
_exptl_absorpt_process_details
;
SADABS-2012/1 (Bruker,2012) was used for absorption correction.
wR2(int) was 0.0477 before and 0.0429 after correction.
The Ratio of minimum to maximum transmission is 0.9164.
The \l/2 correction factor is 0.0015.
;
_exptl_crystal_colour colourless
_exptl_crystal_colour_primary colourless
_exptl_crystal_density_diffrn 1.189
_exptl_crystal_description irregular
_exptl_crystal_F_000 1192
_exptl_crystal_size_max 0.42
_exptl_crystal_size_mid 0.26
_exptl_crystal_size_min 0.15
_refine_diff_density_max 0.486
_refine_diff_density_min -0.286
_refine_diff_density_rms 0.058
_refine_ls_extinction_method none
_refine_ls_goodness_of_fit_ref 1.025
_refine_ls_hydrogen_treatment constr
_refine_ls_matrix_type full
_refine_ls_number_parameters 381
_refine_ls_number_reflns 8900
_refine_ls_number_restraints 0
_refine_ls_restrained_S_all 1.025
_refine_ls_R_factor_all 0.0608
_refine_ls_R_factor_gt 0.0459
_refine_ls_shift/su_max 0.001
_refine_ls_shift/su_mean 0.000
_refine_ls_structure_factor_coef Fsqd
_refine_ls_weighting_details 'w=1/[\s^2^(Fo^2^)+(0.0669P)^2^+1.2253P] where P=(Fo^2^+2Fc^2^)/3'
_refine_ls_weighting_scheme calc
_refine_ls_wR_factor_gt 0.1160
_refine_ls_wR_factor_ref 0.1269
_reflns_Friedel_coverage 0.000
_reflns_number_gt 7132
_reflns_number_total 8900
_reflns_threshold_expression 'I > 2\s(I)'
_cod_data_source_file ma8b00100_si_002.cif
_cod_data_source_block dg266
_cod_depositor_comments
;
The following automatic conversions were performed:

data item '_diffrn_radiation_probe' value 'X-ray' was changed to
'x-ray' in accordance with the
/home/data/users/saulius/crontab/automatic-downloads/current/ACS/lib/dictionaries/cif_core.dic
dictionary named 'cif_core.dic' version 2.4.2 last updated on
2011-04-26.

Automatic conversion script
Id: cif_fix_values 6909 2019-04-08 15:41:33Z antanas 
;
_cod_original_cell_volume 3133(3)
_cod_database_code 1552835
_olex2_refinement_description
;
1. Others
 Fixed Uiso: H1A(0.038) H1B(0.038) H1C(0.038) H3(0.033) H4(0.034) H5(0.028)
 H8A(0.021) H8B(0.021) H11(0.027) H12(0.034) H13(0.036) H14(0.034) H15(0.028)
 H17(0.026) H18(0.031) H19(0.033) H20(0.033) H21(0.027) H23(0.023) H24(0.027)
 H25(0.029) H26(0.027) H27(0.023) H28A(0.037) H28B(0.037) H28C(0.037) H29(0.02)
 H31(0.026) H32(0.031) H33(0.032) H34(0.03) H35(0.026) H37(0.032) H38(0.039)
 H39(0.039) H40(0.035) H41(0.028)
 Fixed X: H1A(0.9889) H1B(0.8943) H1C(0.8799) H3(1.0539) H4(1.1305) H5(1.1037)
 H8A(0.9383) H8B(0.9786) H11(1.0931) H12(1.2286) H13(1.4121) H14(1.4591)
 H15(1.3234) H17(1.2121) H18(1.1633) H19(0.9811) H20(0.8482) H21(0.8964)
 H23(1.081) H24(1.1344) H25(1.2256) H26(1.2598) H27(1.2047) H28A(0.9017)
 H28B(0.9137) H28C(1.0153) H29(0.7573) H31(0.7301) H32(0.686) H33(0.649)
 H34(0.6533) H35(0.6943) H37(0.5751) H38(0.4442) H39(0.4626) H40(0.6158)
 H41(0.7443)
 Fixed Y: H1A(0.1871) H1B(0.1184) H1C(0.2179) H3(0.0384) H4(-0.0099)
 H5(0.0704) H8A(0.2584) H8B(0.1744) H11(0.1338) H12(0.0452) H13(0.0654)
 H14(0.1779) H15(0.2689) H17(0.3612) H18(0.4301) H19(0.4279) H20(0.3595)
 H21(0.2916) H23(0.4498) H24(0.5485) H25(0.4989) H26(0.349) H27(0.25)
 H28A(0.3446) H28B(0.4302) H28C(0.3665) H29(0.2271) H31(0.0925) H32(0.0055)
 H33(0.0709) H34(0.2233) H35(0.3106) H37(0.2639) H38(0.3706) H39(0.5112)
 H40(0.547) H41(0.4393)
 Fixed Z: H1A(0.8082) H1B(0.7746) H1C(0.7458) H3(0.7427) H4(0.6343) H5(0.5112)
 H8A(0.4608) H8B(0.42) H11(0.3462) H12(0.3131) H13(0.3809) H14(0.4779)
 H15(0.5096) H17(0.3535) H18(0.2246) H19(0.1489) H20(0.2059) H21(0.3364)
 H23(0.4519) H24(0.5617) H25(0.6932) H26(0.7144) H27(0.6058) H28A(0.7359)
 H28B(0.6836) H28C(0.7125) H29(0.6461) H31(0.5776) H32(0.4584) H33(0.3262)
 H34(0.3147) H35(0.434) H37(0.6591) H38(0.6653) H39(0.6163) H40(0.5639)
 H41(0.5531)
;
_olex2_submission_special_instructions 'No special instructions were received'
_shelx_estimated_absorpt_t_max 0.983
_shelx_estimated_absorpt_t_min 0.953
_shelx_space_group_comment
;
The symmetry employed for this shelxl refinement is uniquely defined 
by the following loop, which should always be used as a source of 
symmetry information in preference to the above space-group names. 
They are only intended as comments. 
;
_shelxl_version_number 2013-4

loop_
_space_group_symop_operation_xyz
'x, y, z'
'-x+1/2, y+1/2, -z+1/2'
'-x, -y, -z'
'x-1/2, -y-1/2, z-1/2'

loop_
_atom_site_label
_atom_site_type_symbol
_atom_site_fract_x
_atom_site_fract_y
_atom_site_fract_z
_atom_site_U_iso_or_equiv
_atom_site_adp_type
_atom_site_occupancy
_atom_site_site_symmetry_order
_atom_site_calc_flag
_atom_site_refinement_flags_posn
P1 P 0.89401(2) 0.30664(2) 0.59598(2) 0.01588(8) Uani 1 1 d .
C1 C 0.93195(12) 0.17008(10) 0.76052(8) 0.0255(3) Uani 1 1 d .
H1A H 0.9889 0.1871 0.8082 0.038 Uiso 1 1 calc GR
H1B H 0.8943 0.1184 0.7746 0.038 Uiso 1 1 calc GR
H1C H 0.8799 0.2179 0.7458 0.038 Uiso 1 1 calc GR
C2 C 0.98305(11) 0.14959(9) 0.68699(8) 0.0209(3) Uani 1 1 d .
C3 C 1.04387(12) 0.07173(10) 0.69328(9) 0.0274(3) Uani 1 1 d .
H3 H 1.0539 0.0384 0.7427 0.033 Uiso 1 1 calc R
C4 C 1.08958(12) 0.04253(9) 0.62869(10) 0.0280(3) Uani 1 1 d .
H4 H 1.1305 -0.0099 0.6343 0.034 Uiso 1 1 calc R
C5 C 1.07455(11) 0.09109(9) 0.55586(9) 0.0230(3) Uani 1 1 d .
H5 H 1.1037 0.0704 0.5112 0.028 Uiso 1 1 calc R
C6 C 1.01669(10) 0.17049(8) 0.54741(8) 0.0177(2) Uani 1 1 d .
C7 C 0.97050(10) 0.20130(8) 0.61377(8) 0.0168(2) Uani 1 1 d .
C8 C 1.00024(10) 0.21806(8) 0.46448(8) 0.0172(2) Uani 1 1 d .
H8A H 0.9383 0.2584 0.4608 0.021 Uiso 1 1 calc R
H8B H 0.9786 0.1744 0.4200 0.021 Uiso 1 1 calc R
C9 C 1.09898(10) 0.27202(8) 0.44519(7) 0.0159(2) Uani 1 1 d .
C10 C 1.19287(10) 0.21005(8) 0.43273(8) 0.0183(2) Uani 1 1 d .
C11 C 1.16680(12) 0.14298(9) 0.37326(8) 0.0228(3) Uani 1 1 d .
H11 H 1.0931 0.1338 0.3462 0.027 Uiso 1 1 calc R
C12 C 1.24773(13) 0.08971(10) 0.35345(9) 0.0281(3) Uani 1 1 d .
H12 H 1.2286 0.0452 0.3131 0.034 Uiso 1 1 calc R
C13 C 1.35743(13) 0.10219(10) 0.39338(10) 0.0299(3) Uani 1 1 d .
H13 H 1.4121 0.0654 0.3809 0.036 Uiso 1 1 calc R
C14 C 1.38518(12) 0.16884(10) 0.45132(10) 0.0283(3) Uani 1 1 d .
H14 H 1.4591 0.1779 0.4779 0.034 Uiso 1 1 calc R
C15 C 1.30357(11) 0.22310(9) 0.47066(9) 0.0231(3) Uani 1 1 d .
H15 H 1.3234 0.2689 0.5096 0.028 Uiso 1 1 calc R
C16 C 1.05978(11) 0.31847(8) 0.35971(8) 0.0181(2) Uani 1 1 d .
C17 C 1.13834(11) 0.36065(8) 0.32432(8) 0.0213(3) Uani 1 1 d .
H17 H 1.2121 0.3612 0.3535 0.026 Uiso 1 1 calc R
C18 C 1.10933(13) 0.40161(9) 0.24690(9) 0.0261(3) Uani 1 1 d .
H18 H 1.1633 0.4301 0.2246 0.031 Uiso 1 1 calc R
C19 C 1.00039(13) 0.40088(9) 0.20169(9) 0.0275(3) Uani 1 1 d .
H19 H 0.9811 0.4279 0.1489 0.033 Uiso 1 1 calc R
C20 C 0.92173(13) 0.35998(10) 0.23555(9) 0.0272(3) Uani 1 1 d .
H20 H 0.8482 0.3595 0.2059 0.033 Uiso 1 1 calc R
C21 C 0.95093(11) 0.31910(9) 0.31405(8) 0.0225(3) Uani 1 1 d .
H21 H 0.8964 0.2916 0.3364 0.027 Uiso 1 1 calc R
C22 C 1.13740(10) 0.33898(8) 0.51581(7) 0.0164(2) Uani 1 1 d .
C23 C 1.11709(10) 0.42883(8) 0.50473(8) 0.0189(2) Uani 1 1 d .
H23 H 1.0810 0.4498 0.4519 0.023 Uiso 1 1 calc R
C24 C 1.14932(11) 0.48825(9) 0.57057(8) 0.0223(3) Uani 1 1 d .
H24 H 1.1344 0.5485 0.5617 0.027 Uiso 1 1 calc R
C25 C 1.20319(11) 0.45887(10) 0.64905(8) 0.0239(3) Uani 1 1 d .
H25 H 1.2256 0.4989 0.6932 0.029 Uiso 1 1 calc R
C26 C 1.22357(11) 0.36954(10) 0.66140(8) 0.0228(3) Uani 1 1 d .
H26 H 1.2598 0.3490 0.7144 0.027 Uiso 1 1 calc R
C27 C 1.19088(10) 0.31026(9) 0.59615(8) 0.0193(2) Uani 1 1 d .
H27 H 1.2047 0.2500 0.6058 0.023 Uiso 1 1 calc R
C28 C 0.93616(11) 0.36942(9) 0.69348(9) 0.0248(3) Uani 1 1 d .
H28A H 0.9017 0.3446 0.7359 0.037 Uiso 1 1 calc GR
H28B H 0.9137 0.4302 0.6836 0.037 Uiso 1 1 calc GR
H28C H 1.0153 0.3665 0.7125 0.037 Uiso 1 1 calc GR
C29 C 0.75222(10) 0.26605(8) 0.59700(8) 0.0169(2) Uani 1 1 d .
H29 H 0.7573 0.2271 0.6461 0.020 Uiso 1 1 calc R
C30 C 0.71692(10) 0.21062(8) 0.51855(8) 0.0176(2) Uani 1 1 d .
C31 C 0.71419(11) 0.11919(9) 0.52453(8) 0.0215(3) Uani 1 1 d .
H31 H 0.7301 0.0925 0.5776 0.026 Uiso 1 1 calc R
C32 C 0.68834(11) 0.06706(9) 0.45335(9) 0.0255(3) Uani 1 1 d .
H32 H 0.6860 0.0055 0.4584 0.031 Uiso 1 1 calc R
C33 C 0.66586(12) 0.10592(10) 0.37457(9) 0.0265(3) Uani 1 1 d .
H33 H 0.6490 0.0709 0.3262 0.032 Uiso 1 1 calc R
C34 C 0.66849(11) 0.19683(10) 0.36788(9) 0.0251(3) Uani 1 1 d .
H34 H 0.6533 0.2233 0.3147 0.030 Uiso 1 1 calc R
C35 C 0.69336(10) 0.24909(9) 0.43919(8) 0.0216(3) Uani 1 1 d .
H35 H 0.6943 0.3106 0.4340 0.026 Uiso 1 1 calc R
C36 C 0.67267(10) 0.33970(9) 0.60347(8) 0.0187(2) Uani 1 1 d .
C37 C 0.58293(11) 0.32060(10) 0.63835(9) 0.0263(3) Uani 1 1 d .
H37 H 0.5751 0.2639 0.6591 0.032 Uiso 1 1 calc R
C38 C 0.50495(12) 0.38467(12) 0.64266(10) 0.0328(3) Uani 1 1 d .
H38 H 0.4442 0.3706 0.6653 0.039 Uiso 1 1 calc R
C39 C 0.51610(12) 0.46834(11) 0.61404(10) 0.0323(3) Uani 1 1 d .
H39 H 0.4626 0.5112 0.6163 0.039 Uiso 1 1 calc R
C40 C 0.60654(12) 0.48935(10) 0.58182(9) 0.0292(3) Uani 1 1 d .
H40 H 0.6158 0.5470 0.5639 0.035 Uiso 1 1 calc R
C41 C 0.68376(11) 0.42488(9) 0.57600(9) 0.0235(3) Uani 1 1 d .
H41 H 0.7443 0.4393 0.5531 0.028 Uiso 1 1 calc R

loop_
_atom_site_aniso_label
_atom_site_aniso_U_11
_atom_site_aniso_U_22
_atom_site_aniso_U_33
_atom_site_aniso_U_23
_atom_site_aniso_U_13
_atom_site_aniso_U_12
P1 0.01481(15) 0.01655(15) 0.01758(15) -0.00028(11) 0.00639(11) 0.00050(11)
C1 0.0290(7) 0.0300(7) 0.0195(6) 0.0054(5) 0.0098(5) 0.0027(6)
C2 0.0208(6) 0.0232(6) 0.0198(6) 0.0024(5) 0.0070(5) 0.0007(5)
C3 0.0296(7) 0.0278(7) 0.0265(7) 0.0102(6) 0.0099(6) 0.0060(6)
C4 0.0300(7) 0.0221(6) 0.0349(8) 0.0081(6) 0.0137(6) 0.0093(5)
C5 0.0254(6) 0.0195(6) 0.0275(7) 0.0015(5) 0.0130(5) 0.0029(5)
C6 0.0170(5) 0.0180(6) 0.0194(6) 0.0007(4) 0.0068(4) -0.0012(4)
C7 0.0155(5) 0.0180(6) 0.0179(5) 0.0004(4) 0.0054(4) 0.0004(4)
C8 0.0173(5) 0.0188(6) 0.0170(5) -0.0001(4) 0.0069(4) -0.0003(4)
C9 0.0173(5) 0.0160(5) 0.0158(5) 0.0009(4) 0.0069(4) 0.0017(4)
C10 0.0205(6) 0.0190(6) 0.0185(6) 0.0034(4) 0.0109(5) 0.0034(4)
C11 0.0264(7) 0.0225(6) 0.0224(6) -0.0003(5) 0.0115(5) 0.0037(5)
C12 0.0359(8) 0.0242(7) 0.0288(7) -0.0003(6) 0.0171(6) 0.0078(6)
C13 0.0325(7) 0.0286(7) 0.0347(8) 0.0063(6) 0.0205(6) 0.0124(6)
C14 0.0217(6) 0.0339(8) 0.0324(7) 0.0054(6) 0.0123(6) 0.0066(6)
C15 0.0212(6) 0.0258(6) 0.0250(6) 0.0017(5) 0.0111(5) 0.0028(5)
C16 0.0243(6) 0.0152(5) 0.0159(5) -0.0011(4) 0.0070(5) 0.0026(4)
C17 0.0261(6) 0.0191(6) 0.0206(6) 0.0008(5) 0.0090(5) 0.0005(5)
C18 0.0392(8) 0.0198(6) 0.0225(6) 0.0024(5) 0.0139(6) 0.0001(5)
C19 0.0431(8) 0.0207(6) 0.0181(6) 0.0028(5) 0.0056(6) 0.0060(6)
C20 0.0306(7) 0.0262(7) 0.0220(6) -0.0010(5) 0.0000(5) 0.0044(6)
C21 0.0257(7) 0.0227(6) 0.0192(6) -0.0002(5) 0.0049(5) 0.0008(5)
C22 0.0140(5) 0.0200(6) 0.0168(5) -0.0012(4) 0.0069(4) -0.0001(4)
C23 0.0184(6) 0.0213(6) 0.0184(6) -0.0005(5) 0.0073(4) 0.0002(5)
C24 0.0221(6) 0.0220(6) 0.0251(6) -0.0039(5) 0.0104(5) -0.0020(5)
C25 0.0198(6) 0.0317(7) 0.0218(6) -0.0077(5) 0.0082(5) -0.0052(5)
C26 0.0178(6) 0.0339(7) 0.0171(6) -0.0010(5) 0.0046(5) -0.0024(5)
C27 0.0164(5) 0.0234(6) 0.0193(6) 0.0012(5) 0.0063(4) 0.0004(5)
C28 0.0235(6) 0.0244(7) 0.0258(7) -0.0071(5) 0.0038(5) 0.0006(5)
C29 0.0173(5) 0.0174(6) 0.0176(5) -0.0001(4) 0.0074(4) -0.0006(4)
C30 0.0133(5) 0.0205(6) 0.0200(6) -0.0020(5) 0.0056(4) -0.0005(4)
C31 0.0221(6) 0.0208(6) 0.0221(6) -0.0003(5) 0.0060(5) 0.0010(5)
C32 0.0262(7) 0.0208(6) 0.0292(7) -0.0043(5) 0.0055(5) 0.0011(5)
C33 0.0247(7) 0.0303(7) 0.0235(6) -0.0076(5) 0.0034(5) 0.0018(5)
C34 0.0237(6) 0.0313(7) 0.0193(6) -0.0001(5) 0.0028(5) 0.0018(5)
C35 0.0213(6) 0.0219(6) 0.0216(6) 0.0001(5) 0.0051(5) -0.0001(5)
C36 0.0155(5) 0.0216(6) 0.0199(6) -0.0033(5) 0.0059(4) 0.0003(4)
C37 0.0224(6) 0.0300(7) 0.0299(7) -0.0016(6) 0.0130(5) -0.0016(5)
C38 0.0224(7) 0.0461(9) 0.0338(8) -0.0057(7) 0.0144(6) 0.0026(6)
C39 0.0265(7) 0.0400(9) 0.0299(7) -0.0083(6) 0.0053(6) 0.0129(6)
C40 0.0304(7) 0.0255(7) 0.0306(7) -0.0024(6) 0.0044(6) 0.0069(6)
C41 0.0206(6) 0.0231(6) 0.0286(7) 0.0017(5) 0.0091(5) 0.0022(5)

loop_
_atom_type_symbol
_atom_type_description
_atom_type_scat_dispersion_real
_atom_type_scat_dispersion_imag
_atom_type_scat_source
C C 0.0033 0.0016 'International Tables Vol C Tables 4.2.6.8 and 6.1.1.4'
H H 0.0000 0.0000 'International Tables Vol C Tables 4.2.6.8 and 6.1.1.4'
P P 0.1023 0.0942 'International Tables Vol C Tables 4.2.6.8 and 6.1.1.4'

loop_
_geom_angle_atom_site_label_1
_geom_angle_atom_site_label_2
_geom_angle_atom_site_label_3
_geom_angle
C7 P1 C29 99.72(7)
C28 P1 C7 105.84(7)
C28 P1 C29 104.71(6)
H1A C1 H1B 109.5
H1A C1 H1C 109.5
H1B C1 H1C 109.5
C2 C1 H1A 109.5
C2 C1 H1B 109.5
C2 C1 H1C 109.5
C3 C2 C1 115.64(12)
C3 C2 C7 119.38(12)
C7 C2 C1 124.95(12)
C2 C3 H3 119.2
C4 C3 C2 121.67(13)
C4 C3 H3 119.2
C3 C4 H4 120.3
C5 C4 C3 119.30(13)
C5 C4 H4 120.3
C4 C5 H5 119.4
C4 C5 C6 121.11(13)
C6 C5 H5 119.4
C5 C6 C7 119.87(12)
C5 C6 C8 117.84(11)
C7 C6 C8 122.19(11)
C2 C7 P1 124.81(10)
C2 C7 C6 118.61(12)
C6 C7 P1 116.56(9)
C6 C8 H8A 107.8
C6 C8 H8B 107.8
C6 C8 C9 118.22(10)
H8A C8 H8B 107.1
C9 C8 H8A 107.8
C9 C8 H8B 107.8
C10 C9 C8 111.01(11)
C16 C9 C8 108.30(10)
C16 C9 C10 104.83(10)
C22 C9 C8 108.91(10)
C22 C9 C10 112.40(10)
C22 C9 C16 111.27(11)
C11 C10 C9 117.85(12)
C11 C10 C15 117.95(12)
C15 C10 C9 123.82(12)
C10 C11 H11 119.4
C12 C11 C10 121.21(14)
C12 C11 H11 119.4
C11 C12 H12 120.0
C11 C12 C13 120.09(14)
C13 C12 H12 120.0
C12 C13 H13 120.2
C14 C13 C12 119.66(13)
C14 C13 H13 120.2
C13 C14 H14 119.9
C13 C14 C15 120.19(14)
C15 C14 H14 119.9
C10 C15 C14 120.86(14)
C10 C15 H15 119.6
C14 C15 H15 119.6
C17 C16 C9 118.18(11)
C17 C16 C21 117.52(12)
C21 C16 C9 124.27(11)
C16 C17 H17 119.4
C18 C17 C16 121.20(13)
C18 C17 H17 119.4
C17 C18 H18 119.7
C17 C18 C19 120.57(13)
C19 C18 H18 119.7
C18 C19 H19 120.4
C20 C19 C18 119.14(13)
C20 C19 H19 120.4
C19 C20 H20 119.9
C19 C20 C21 120.28(14)
C21 C20 H20 119.9
C16 C21 C20 121.28(13)
C16 C21 H21 119.4
C20 C21 H21 119.4
C23 C22 C9 122.25(11)
C23 C22 C27 117.45(11)
C27 C22 C9 120.24(12)
C22 C23 H23 119.3
C22 C23 C24 121.34(12)
C24 C23 H23 119.3
C23 C24 H24 119.8
C25 C24 C23 120.39(13)
C25 C24 H24 119.8
C24 C25 H25 120.5
C24 C25 C26 119.09(12)
C26 C25 H25 120.5
C25 C26 H26 119.7
C25 C26 C27 120.61(13)
C27 C26 H26 119.7
C22 C27 H27 119.4
C26 C27 C22 121.11(13)
C26 C27 H27 119.4
P1 C28 H28A 109.5
P1 C28 H28B 109.5
P1 C28 H28C 109.5
H28A C28 H28B 109.5
H28A C28 H28C 109.5
H28B C28 H28C 109.5
P1 C29 H29 108.1
C30 C29 P1 105.89(8)
C30 C29 H29 108.1
C36 C29 P1 113.03(9)
C36 C29 H29 108.1
C36 C29 C30 113.33(10)
C31 C30 C29 120.05(12)
C31 C30 C35 118.65(12)
C35 C30 C29 121.18(12)
C30 C31 H31 119.5
C32 C31 C30 121.01(13)
C32 C31 H31 119.5
C31 C32 H32 120.0
C31 C32 C33 119.93(14)
C33 C32 H32 120.0
C32 C33 H33 120.2
C34 C33 C32 119.55(13)
C34 C33 H33 120.2
C33 C34 H34 119.7
C33 C34 C35 120.52(13)
C35 C34 H34 119.7
C30 C35 H35 119.8
C34 C35 C30 120.34(13)
C34 C35 H35 119.8
C37 C36 C29 118.19(12)
C41 C36 C29 123.58(12)
C41 C36 C37 118.23(12)
C36 C37 H37 119.7
C38 C37 C36 120.63(14)
C38 C37 H37 119.7
C37 C38 H38 119.8
C39 C38 C37 120.47(14)
C39 C38 H38 119.8
C38 C39 H39 120.1
C38 C39 C40 119.74(14)
C40 C39 H39 120.1
C39 C40 H40 120.0
C39 C40 C41 119.91(15)
C41 C40 H40 120.0
C36 C41 C40 120.97(13)
C36 C41 H41 119.5
C40 C41 H41 119.5

loop_
_geom_bond_atom_site_label_1
_geom_bond_atom_site_label_2
_geom_bond_distance
P1 C7 1.8749(16)
P1 C28 1.8555(16)
P1 C29 1.8990(16)
C1 H1A 0.9800
C1 H1B 0.9800
C1 H1C 0.9800
C1 C2 1.530(2)
C2 C3 1.413(2)
C2 C7 1.4289(19)
C3 H3 0.9500
C3 C4 1.396(2)
C4 H4 0.9500
C4 C5 1.395(2)
C5 H5 0.9500
C5 C6 1.4133(19)
C6 C7 1.4326(18)
C6 C8 1.5289(18)
C8 H8A 0.9900
C8 H8B 0.9900
C8 C9 1.5868(18)
C9 C10 1.5689(18)
C9 C16 1.5651(18)
C9 C22 1.5531(18)
C10 C11 1.413(2)
C10 C15 1.415(2)
C11 H11 0.9500
C11 C12 1.4031(19)
C12 H12 0.9500
C12 C13 1.410(2)
C13 H13 0.9500
C13 C14 1.394(2)
C14 H14 0.9500
C14 C15 1.416(2)
C15 H15 0.9500
C16 C17 1.4149(19)
C16 C21 1.415(2)
C17 H17 0.9500
C17 C18 1.402(2)
C18 H18 0.9500
C18 C19 1.414(2)
C19 H19 0.9500
C19 C20 1.393(2)
C20 H20 0.9500
C20 C21 1.417(2)
C21 H21 0.9500
C22 C23 1.409(2)
C22 C27 1.4232(19)
C23 H23 0.9500
C23 C24 1.4118(19)
C24 H24 0.9500
C24 C25 1.402(2)
C25 H25 0.9500
C25 C26 1.403(2)
C26 H26 0.9500
C26 C27 1.4040(19)
C27 H27 0.9500
C28 H28A 0.9800
C28 H28B 0.9800
C28 H28C 0.9800
C29 H29 1.0000
C29 C30 1.5352(18)
C29 C36 1.5323(18)
C30 C31 1.410(2)
C30 C35 1.4117(19)
C31 H31 0.9500
C31 C32 1.403(2)
C32 H32 0.9500
C32 C33 1.406(2)
C33 H33 0.9500
C33 C34 1.403(2)
C34 H34 0.9500
C34 C35 1.405(2)
C35 H35 0.9500
C36 C37 1.4106(19)
C36 C41 1.403(2)
C37 H37 0.9500
C37 C38 1.405(2)
C38 H38 0.9500
C38 C39 1.388(3)
C39 H39 0.9500
C39 C40 1.400(2)
C40 H40 0.9500
C40 C41 1.408(2)
C41 H41 0.9500

loop_
_geom_torsion_atom_site_label_1
_geom_torsion_atom_site_label_2
_geom_torsion_atom_site_label_3
_geom_torsion_atom_site_label_4
_geom_torsion
P1 C29 C30 C31 105.94(12)
P1 C29 C30 C35 -70.01(13)
P1 C29 C36 C37 -154.20(10)
P1 C29 C36 C41 26.33(16)
C1 C2 C3 C4 176.21(14)
C1 C2 C7 P1 2.83(19)
C1 C2 C7 C6 -175.45(13)
C2 C3 C4 C5 -0.3(2)
C3 C2 C7 P1 -179.27(11)
C3 C2 C7 C6 2.45(19)
C3 C4 C5 C6 1.9(2)
C4 C5 C6 C7 -1.3(2)
C4 C5 C6 C8 -177.79(13)
C5 C6 C7 P1 -179.34(10)
C5 C6 C7 C2 -0.92(18)
C5 C6 C8 C9 -78.05(15)
C6 C8 C9 C10 68.66(13)
C6 C8 C9 C16 -176.76(10)
C6 C8 C9 C22 -55.61(14)
C7 P1 C29 C30 -68.42(9)
C7 P1 C29 C36 166.93(9)
C7 C2 C3 C4 -1.9(2)
C7 C6 C8 C9 105.53(14)
C8 C6 C7 P1 -2.98(16)
C8 C6 C7 C2 175.43(11)
C8 C9 C10 C11 54.31(14)
C8 C9 C10 C15 -132.92(13)
C8 C9 C16 C17 -171.35(11)
C8 C9 C16 C21 6.81(16)
C8 C9 C22 C23 -107.22(13)
C8 C9 C22 C27 69.88(14)
C9 C10 C11 C12 174.45(12)
C9 C10 C15 C14 -174.64(12)
C9 C16 C17 C18 178.33(12)
C9 C16 C21 C20 -177.78(12)
C9 C22 C23 C24 177.71(11)
C9 C22 C27 C26 -178.23(11)
C10 C9 C16 C17 -52.77(14)
C10 C9 C16 C21 125.38(13)
C10 C9 C22 C23 129.33(12)
C10 C9 C22 C27 -53.56(14)
C10 C11 C12 C13 0.3(2)
C11 C10 C15 C14 -1.88(19)
C11 C12 C13 C14 -1.3(2)
C12 C13 C14 C15 0.7(2)
C13 C14 C15 C10 0.9(2)
C15 C10 C11 C12 1.25(19)
C16 C9 C10 C11 -62.41(14)
C16 C9 C10 C15 110.36(13)
C16 C9 C22 C23 12.09(15)
C16 C9 C22 C27 -170.80(11)
C16 C17 C18 C19 -0.7(2)
C17 C16 C21 C20 0.39(19)
C17 C18 C19 C20 0.9(2)
C18 C19 C20 C21 -0.5(2)
C19 C20 C21 C16 -0.2(2)
C21 C16 C17 C18 0.05(19)
C22 C9 C10 C11 176.58(11)
C22 C9 C10 C15 -10.65(16)
C22 C9 C16 C17 68.98(14)
C22 C9 C16 C21 -112.87(13)
C22 C23 C24 C25 0.29(19)
C23 C22 C27 C26 -0.99(18)
C23 C24 C25 C26 -0.65(19)
C24 C25 C26 C27 0.19(19)
C25 C26 C27 C22 0.65(19)
C27 C22 C23 C24 0.52(18)
C28 P1 C7 C2 44.65(13)
C28 P1 C7 C6 -137.04(10)
C28 P1 C29 C30 -177.77(8)
C28 P1 C29 C36 57.59(10)
C29 P1 C7 C2 -63.79(12)
C29 P1 C7 C6 114.52(10)
C29 C30 C31 C32 -176.24(12)
C29 C30 C35 C34 175.58(12)
C29 C36 C37 C38 -177.32(13)
C29 C36 C41 C40 178.48(12)
C30 C29 C36 C37 85.31(15)
C30 C29 C36 C41 -94.16(15)
C30 C31 C32 C33 0.7(2)
C31 C30 C35 C34 -0.43(19)
C31 C32 C33 C34 -0.6(2)
C32 C33 C34 C35 0.0(2)
C33 C34 C35 C30 0.5(2)
C35 C30 C31 C32 -0.19(19)
C36 C29 C30 C31 -129.60(12)
C36 C29 C30 C35 54.45(15)
C36 C37 C38 C39 -1.2(2)
C37 C36 C41 C40 -1.0(2)
C37 C38 C39 C40 -1.0(2)
C38 C39 C40 C41 2.2(2)
C39 C40 C41 C36 -1.2(2)
C41 C36 C37 C38 2.2(2)
